data_4000616
_journal_name_full 'Chemistry of Materials'
_journal_paper_doi 10.1021/cm050803r
_journal_year 2005
_chemical_formula_sum 'C17 H14 N2 O2'
_chemical_formula_weight 278.30
_chemical_name_common exo-Ph-pyrrole
_space_group_IT_number 14
_symmetry_cell_setting monoclinic
_symmetry_space_group_name_Hall '-P 2yn'
_symmetry_space_group_name_H-M 'P 1 21/n 1'
_cell_angle_alpha 90.00
_cell_angle_beta 95.1000(10)
_cell_angle_gamma 90.00
_cell_formula_units_Z 4
_cell_length_a 9.3338(7)
_cell_length_b 10.0713(8)
_cell_length_c 14.1923(11)
_cell_measurement_temperature 193(2)
_cell_volume 1328.84(18)
_diffrn_ambient_temperature 193(2)
_exptl_crystal_density_diffrn 1.391
_cod_depositor_comments
;
The following automatic conversions were performed:
'_symmetry_cell_setting' value 'Monoclinic' changed to 'monoclinic'
according to '/home/saulius/struct/CIF-dictionaries/cif_core.dic'
dictionary named 'cif_core.dic' version 2.4.1 from 2010-06-29.

Automatic conversion script
Id: cif_fix_enum 1527 2010-12-29 10:47:43Z saulius 
;
_cod_original_sg_symbol_H-M 'P 21/n'
_cod_database_code 4000616

loop_
_symmetry_equiv_pos_as_xyz
'x, y, z'
'-x+1/2, y+1/2, -z+1/2'
'-x, -y, -z'
'x-1/2, -y-1/2, z-1/2'

loop_
_atom_site_label
_atom_site_type_symbol
_atom_site_fract_x
_atom_site_fract_y
_atom_site_fract_z
_atom_site_U_iso_or_equiv
_atom_site_adp_type
_atom_site_occupancy
_atom_site_symmetry_multiplicity
_atom_site_calc_flag
_atom_site_refinement_flags
_atom_site_disorder_assembly
_atom_site_disorder_group
O1 O 1.0184(3) -0.2442(2) 0.27713(18) 0.0257(6) Uani 1 1 d . . .
O2 O 1.1055(4) 0.1909(3) 0.2149(2) 0.0414(8) Uani 1 1 d . . .
N1 N 0.6939(4) 0.1442(4) 0.5643(3) 0.0368(9) Uani 1 1 d . . .
N2 N 1.0904(3) -0.0352(3) 0.2337(2) 0.0218(6) Uani 1 1 d . . .
C1 C 0.7480(4) 0.2324(4) 0.5023(3) 0.0348(10) Uani 1 1 d . . .
H1B H 0.7622 0.3250 0.5116 0.042 Uiso 1 1 calc R . .
C2 C 0.7773(4) 0.1599(4) 0.4247(3) 0.0292(9) Uani 1 1 d . . .
C3 C 0.7414(4) 0.0258(4) 0.4415(3) 0.0259(8) Uani 1 1 d . . .
C4 C 0.6911(4) 0.0173(4) 0.5281(3) 0.0303(9) Uani 1 1 d . . .
H4A H 0.6601 -0.0607 0.5579 0.036 Uiso 1 1 calc R . .
C5 C 0.8405(4) 0.1653(4) 0.3306(3) 0.0294(9) Uani 1 1 d . . .
H5A H 0.8373 0.2533 0.2979 0.035 Uiso 1 1 calc R . .
C6 C 0.7538(4) 0.0513(4) 0.2791(3) 0.0300(9) Uani 1 1 d . . .
H6A H 0.6498 0.0714 0.2684 0.036 Uiso 1 1 calc R . .
H6B H 0.7920 0.0262 0.2187 0.036 Uiso 1 1 calc R . .
C7 C 0.7877(4) -0.0530(4) 0.3577(2) 0.0221(7) Uani 1 1 d . . .
H7A H 0.7426 -0.1424 0.3469 0.026 Uiso 1 1 calc R . .
C8 C 0.9911(4) 0.0983(3) 0.3478(2) 0.0218(7) Uani 1 1 d . . .
H8A H 1.0506 0.1397 0.4021 0.026 Uiso 1 1 calc R . .
C9 C 0.9559(3) -0.0485(3) 0.3674(2) 0.0169(7) Uani 1 1 d . . .
H9A H 0.9963 -0.0764 0.4320 0.020 Uiso 1 1 calc R . .
C10 C 1.0226(3) -0.1271(3) 0.2906(2) 0.0200(7) Uani 1 1 d . . .
C11 C 1.0692(4) 0.0962(4) 0.2589(3) 0.0251(8) Uani 1 1 d . . .
C12 C 1.1674(4) -0.0718(3) 0.1539(2) 0.0223(8) Uani 1 1 d . . .
C13 C 1.0949(4) -0.1317(4) 0.0765(3) 0.0328(9) Uani 1 1 d . . .
H13A H 0.9952 -0.1509 0.0761 0.039 Uiso 1 1 calc R . .
C14 C 1.1698(5) -0.1640(4) -0.0012(3) 0.0362(10) Uani 1 1 d . . .
H14A H 1.1211 -0.2051 -0.0551 0.043 Uiso 1 1 calc R . .
C15 C 1.3146(4) -0.1360(4) 0.0005(3) 0.0324(9) Uani 1 1 d . . .
H15A H 1.3656 -0.1580 -0.0524 0.039 Uiso 1 1 calc R . .
C16 C 1.3859(4) -0.0762(4) 0.0788(3) 0.0320(9) Uani 1 1 d . . .
H16A H 1.4858 -0.0578 0.0798 0.038 Uiso 1 1 calc R . .
C17 C 1.3121(4) -0.0429(4) 0.1559(3) 0.0270(8) Uani 1 1 d . . .
H17A H 1.3604 -0.0006 0.2094 0.032 Uiso 1 1 calc R . .
H1 H 0.661(5) 0.166(4) 0.610(3) 0.030(12) Uiso 1 1 d . . .

loop_
_atom_site_aniso_label
_atom_site_aniso_U_11
_atom_site_aniso_U_22
_atom_site_aniso_U_33
_atom_site_aniso_U_23
_atom_site_aniso_U_13
_atom_site_aniso_U_12
O1 0.0293(13) 0.0167(13) 0.0323(14) -0.0021(10) 0.0094(11) -0.0021(10)
O2 0.066(2) 0.0240(15) 0.0364(16) 0.0034(12) 0.0188(15) -0.0090(14)
N1 0.0270(17) 0.057(2) 0.0265(19) -0.0174(17) 0.0054(14) 0.0122(16)
N2 0.0258(15) 0.0220(15) 0.0185(15) -0.0009(11) 0.0070(11) -0.0031(12)
C1 0.0262(19) 0.035(2) 0.041(2) -0.0121(18) -0.0076(16) 0.0166(17)
C2 0.0244(17) 0.033(2) 0.029(2) -0.0045(16) -0.0059(15) 0.0125(16)
C3 0.0198(16) 0.030(2) 0.0272(19) -0.0093(15) -0.0012(14) 0.0069(14)
C4 0.0213(18) 0.042(2) 0.028(2) -0.0091(17) 0.0054(14) 0.0038(16)
C5 0.040(2) 0.0212(19) 0.026(2) 0.0027(15) 0.0000(16) 0.0085(16)
C6 0.0294(19) 0.034(2) 0.0253(19) -0.0038(16) -0.0047(15) 0.0097(16)
C7 0.0206(16) 0.0264(18) 0.0193(17) -0.0055(13) 0.0024(13) 0.0015(14)
C8 0.0270(17) 0.0176(17) 0.0208(18) 0.0004(13) 0.0027(14) -0.0017(13)
C9 0.0192(15) 0.0164(16) 0.0149(16) 0.0010(12) 0.0003(12) -0.0018(12)
C10 0.0179(15) 0.0206(18) 0.0214(17) -0.0003(13) 0.0006(12) 0.0001(13)
C11 0.0317(19) 0.0233(19) 0.0209(18) 0.0010(14) 0.0055(14) -0.0055(15)
C12 0.0245(17) 0.0202(17) 0.0233(18) 0.0036(13) 0.0083(14) 0.0021(14)
C13 0.0256(18) 0.042(2) 0.031(2) -0.0067(17) 0.0042(15) -0.0049(17)
C14 0.044(2) 0.039(2) 0.027(2) -0.0080(17) 0.0081(17) -0.0037(19)
C15 0.041(2) 0.027(2) 0.032(2) 0.0012(16) 0.0163(17) 0.0077(17)
C16 0.0271(19) 0.032(2) 0.039(2) 0.0075(17) 0.0157(17) 0.0037(16)
C17 0.0248(18) 0.0264(19) 0.030(2) 0.0046(15) 0.0037(15) -0.0051(15)

loop_
_geom_bond_atom_site_label_1
_geom_bond_atom_site_label_2
_geom_bond_distance
_geom_bond_site_symmetry_2
_geom_bond_publ_flag
O1 C10 1.195(4) . ?
O2 C11 1.205(4) . ?
N1 C1 1.377(6) . ?
N1 C4 1.376(5) . ?
N2 C11 1.389(5) . ?
N2 C10 1.414(4) . ?
N2 C12 1.443(4) . ?
C1 C2 1.369(5) . ?
C2 C3 1.417(6) . ?
C2 C5 1.509(5) . ?
C3 C4 1.358(5) . ?
C3 C7 1.523(5) . ?
C5 C6 1.549(6) . ?
C5 C8 1.559(5) . ?
C6 C7 1.545(5) . ?
C7 C9 1.564(5) . ?
C8 C11 1.512(5) . ?
C8 C9 1.545(5) . ?
C9 C10 1.524(5) . ?
C12 C17 1.379(5) . ?
C12 C13 1.376(5) . ?
C13 C14 1.396(5) . ?
C14 C15 1.379(6) . ?
C15 C16 1.383(6) . ?
C16 C17 1.384(5) . ?

loop_
_cod_related_entry_id
_cod_related_entry_database
_cod_related_entry_code
1 ChemSpider 4417756
